data_7004341
loop_
_publ_author_name
'Murugavel, Ramaswamy'
'Shanmugan, Swaminathan'

_publ_section_title
;
 Assembling metal phosphonates in the presence of monodentate-terminal
 and bidentate-bridging pyridine ligands. Use of non-covalent and
 covalent-coordinate interactions to build polymeric metal--phosphonate
 architectures
;
_journal_issue 39
_journal_name_full 'Dalton Transactions'
_journal_page_first 5358
_journal_page_last 5367
_journal_paper_doi 10.1039/b805848b
_journal_year 2008
_chemical_formula_moiety 'C18 H37 N2 Ni1 O10 P2'
_chemical_formula_sum 'C18 H37 N2 Ni O10.5 P2'
_chemical_formula_weight 570.15
_chemical_name_systematic
;
?
;
_space_group_IT_number 14
_symmetry_cell_setting monoclinic
_symmetry_space_group_name_Hall '-P 2yn'
_symmetry_space_group_name_H-M 'P 1 21/n 1'
_atom_sites_solution_hydrogens geom
_atom_sites_solution_primary direct
_atom_sites_solution_secondary difmap
_audit_creation_method SHELXL-97
_cell_angle_alpha 90.00
_cell_angle_beta 110.445(12)
_cell_angle_gamma 90.00
_cell_formula_units_Z 4
_cell_length_a 11.5166(14)
_cell_length_b 16.0656(12)
_cell_length_c 15.8367(15)
_cell_measurement_reflns_used 6319
_cell_measurement_temperature 120(2)
_cell_measurement_theta_max 32.5805
_cell_measurement_theta_min 2.9783
_cell_volume 2745.5(5)
_computing_cell_refinement
;
CrysAlis RED, Oxford Diffraction Ltd.,
Version 1.171.31.7 (release 18-10-2006 CrysAlis171 .NET)
(compiled Oct 18 2006,16:28:17)
;
_computing_data_collection
;
CrysAlis CCD, Oxford Diffraction Ltd.,
Version 1.171.31.7 (release 18-10-2006 CrysAlis171 .NET)
(compiled Oct 18 2006,16:28:17)
;
_computing_data_reduction
;
CrysAlis RED, Oxford Diffraction Ltd.,
Version 1.171.31.7 (release 18-10-2006 CrysAlis171 .NET)
(compiled Oct 18 2006,16:28:17)
;
_computing_molecular_graphics 'Ortep-3 for Windows (Farrugia, 1997)'
_computing_publication_material 'WinGX publication routines (Farrugia, 1999)'
_computing_structure_refinement 'SHELXL-97 (Sheldrick, 1997)'
_computing_structure_solution 'SIR92 (Giacovazzo et al, 1993)'
_diffrn_ambient_temperature 120(2)
_diffrn_detector_area_resol_mean 15.9948
_diffrn_measured_fraction_theta_full 0.993
_diffrn_measured_fraction_theta_max 0.993
_diffrn_measurement_device_type 'OXFORD DIFFRACTIOM X CALIBUR-S'
_diffrn_measurement_method 'omega(w)-q scan'
_diffrn_radiation_monochromator graphite
_diffrn_radiation_source 'fine-focus sealed tube'
_diffrn_radiation_type MoK\a
_diffrn_radiation_wavelength 0.71073
_diffrn_reflns_av_R_equivalents 0.1521
_diffrn_reflns_av_sigmaI/netI 0.1065
_diffrn_reflns_limit_h_max 13
_diffrn_reflns_limit_h_min -13
_diffrn_reflns_limit_k_max 18
_diffrn_reflns_limit_k_min -19
_diffrn_reflns_limit_l_max 18
_diffrn_reflns_limit_l_min -18
_diffrn_reflns_number 21108
_diffrn_reflns_theta_full 25.00
_diffrn_reflns_theta_max 25.00
_diffrn_reflns_theta_min 2.98
_exptl_absorpt_coefficient_mu 0.874
_exptl_absorpt_correction_T_max 0.9334
_exptl_absorpt_correction_T_min 0.8585
_exptl_absorpt_correction_type multi-scan
_exptl_absorpt_process_details
;
?
;
_exptl_crystal_colour green
_exptl_crystal_density_diffrn 1.379
_exptl_crystal_density_method 'not measured'
_exptl_crystal_description plate
_exptl_crystal_F_000 1204
_exptl_crystal_size_max 0.18
_exptl_crystal_size_mid 0.11
_exptl_crystal_size_min 0.08
_refine_diff_density_max 2.305
_refine_diff_density_min -0.763
_refine_diff_density_rms 0.230
_refine_ls_extinction_method none
_refine_ls_goodness_of_fit_ref 1.147
_refine_ls_hydrogen_treatment constr
_refine_ls_matrix_type full
_refine_ls_number_parameters 302
_refine_ls_number_reflns 4801
_refine_ls_number_restraints 0
_refine_ls_restrained_S_all 1.147
_refine_ls_R_factor_all 0.1828
_refine_ls_R_factor_gt 0.1461
_refine_ls_shift/su_max 0.000
_refine_ls_shift/su_mean 0.000
_refine_ls_structure_factor_coef Fsqd
_refine_ls_weighting_details 'calc w=1/[\s^2^(Fo^2^)+(0.1303P)^2^+59.4718P] where P=(Fo^2^+2Fc^2^)/3'
_refine_ls_weighting_scheme calc
_refine_ls_wR_factor_gt 0.3455
_refine_ls_wR_factor_ref 0.3696
_reflns_number_gt 3412
_reflns_number_total 4801
_reflns_threshold_expression >2sigma(I)
_cod_data_source_file b805848b.txt
_cod_data_source_block newrm105-relable
_cod_original_formula_sum 'C18 H37 N2 Ni O10.50 P2'
_cod_database_code 7004341

loop_
_symmetry_equiv_pos_as_xyz
'x, y, z'
'-x+1/2, y+1/2, -z+1/2'
'-x, -y, -z'
'x-1/2, -y-1/2, z-1/2'

loop_
_atom_site_label
_atom_site_type_symbol
_atom_site_fract_x
_atom_site_fract_y
_atom_site_fract_z
_atom_site_U_iso_or_equiv
_atom_site_adp_type
_atom_site_occupancy
_atom_site_symmetry_multiplicity
_atom_site_calc_flag
_atom_site_refinement_flags
_atom_site_disorder_assembly
_atom_site_disorder_group
Ni1 Ni 0.72684(15) 0.23758(9) 0.76674(9) 0.0226(5) Uani 1 1 d . . .
P1 P 0.4897(3) 0.0194(2) 0.3677(2) 0.0319(8) Uani 1 1 d . . .
P2 P 0.4169(4) 0.4011(2) 0.5457(2) 0.0389(10) Uani 1 1 d . . .
O1 O 0.4889(9) -0.0648(5) 0.4124(6) 0.037(2) Uani 1 1 d . . .
O2 O 0.4000(9) 0.0234(6) 0.2737(6) 0.038(2) Uani 1 1 d . . .
O3 O 0.4613(9) 0.0888(5) 0.4243(6) 0.037(2) Uani 1 1 d . . .
O4 O 0.5566(10) 0.4231(6) 0.5881(6) 0.042(2) Uani 1 1 d . . .
O5 O 0.4031(10) 0.3084(6) 0.5379(6) 0.043(2) Uani 1 1 d . . .
O6 O 0.3607(11) 0.4459(6) 0.4562(6) 0.054(3) Uani 1 1 d . . .
O11 O 0.5598(9) 0.2155(5) 0.6676(5) 0.034(2) Uani 1 1 d . . .
O12 O 0.7521(9) 0.1115(5) 0.7875(6) 0.034(2) Uani 1 1 d . . .
O13 O 0.8934(7) 0.2514(5) 0.8730(5) 0.0258(18) Uani 1 1 d . . .
O14 O 0.7147(8) 0.3656(5) 0.7503(5) 0.0285(19) Uani 1 1 d . . .
C1 C 0.6477(15) 0.0386(9) 0.3703(11) 0.050(4) Uani 1 1 d . . .
C2 C 0.6861(16) -0.0309(11) 0.3223(13) 0.060(5) Uani 1 1 d . . .
H2A H 0.6836 -0.0838 0.3524 0.090 Uiso 1 1 calc R . .
H2B H 0.7706 -0.0208 0.3234 0.090 Uiso 1 1 calc R . .
H2C H 0.6293 -0.0335 0.2596 0.090 Uiso 1 1 calc R . .
C3 C 0.7335(15) 0.0374(11) 0.4714(12) 0.060(5) Uani 1 1 d . . .
H3A H 0.7093 0.0823 0.5037 0.090 Uiso 1 1 calc R . .
H3B H 0.8198 0.0454 0.4757 0.090 Uiso 1 1 calc R . .
H3C H 0.7253 -0.0163 0.4982 0.090 Uiso 1 1 calc R . .
C4 C 0.6488(18) 0.1241(10) 0.3273(13) 0.063(5) Uani 1 1 d . . .
H4A H 0.6228 0.1669 0.3611 0.094 Uiso 1 1 calc R . .
H4B H 0.5917 0.1235 0.2647 0.094 Uiso 1 1 calc R . .
H4C H 0.7328 0.1366 0.3287 0.094 Uiso 1 1 calc R . .
C5 C 0.3440(15) 0.4410(10) 0.6229(11) 0.050(4) Uani 1 1 d . . .
C6 C 0.4101(19) 0.4031(13) 0.7181(11) 0.068(5) Uani 1 1 d . . .
H6A H 0.4986 0.4165 0.7385 0.103 Uiso 1 1 calc R . .
H6B H 0.3994 0.3425 0.7153 0.103 Uiso 1 1 calc R . .
H6C H 0.3738 0.4263 0.7605 0.103 Uiso 1 1 calc R . .
C7 C 0.212(2) 0.4214(16) 0.5906(16) 0.096(8) Uani 1 1 d . . .
H7A H 0.2007 0.3608 0.5867 0.144 Uiso 1 1 calc R . .
H7B H 0.1716 0.4461 0.5309 0.144 Uiso 1 1 calc R . .
H7C H 0.1745 0.4440 0.6327 0.144 Uiso 1 1 calc R . .
C8 C 0.360(2) 0.5347(10) 0.6290(13) 0.082(7) Uani 1 1 d . . .
H8A H 0.4487 0.5483 0.6511 0.123 Uiso 1 1 calc R . .
H8B H 0.3221 0.5570 0.6707 0.123 Uiso 1 1 calc R . .
H8C H 0.3202 0.5593 0.5692 0.123 Uiso 1 1 calc R . .
C9 C 0.9295(12) 0.1991(9) 0.6911(9) 0.035(3) Uani 1 1 d . . .
H9 H 0.9671 0.1724 0.7476 0.042 Uiso 1 1 calc R . .
C10 C 0.9929(12) 0.2008(10) 0.6301(8) 0.036(3) Uani 1 1 d . . .
H10 H 1.0723 0.1754 0.6473 0.044 Uiso 1 1 calc R . .
C11 C 0.9452(10) 0.2379(6) 0.5456(7) 0.016(2) Uani 1 1 d . . .
C12 C 0.8197(15) 0.2687(9) 0.5249(8) 0.041(3) Uani 1 1 d . . .
H12 H 0.7757 0.2909 0.4669 0.049 Uiso 1 1 calc R . .
C13 C 0.7646(14) 0.2658(9) 0.5893(8) 0.039(3) Uani 1 1 d . . .
H13 H 0.6832 0.2878 0.5734 0.046 Uiso 1 1 calc R . .
C14 C 1.0036(9) 0.2458(6) 0.4829(7) 0.016(2) Uiso 1 1 d . . .
C15 C 0.5893(14) 0.3193(8) 0.9771(8) 0.037(3) Uani 1 1 d . . .
H15 H 0.6022 0.3674 1.0142 0.044 Uiso 1 1 calc R . .
C16 C 0.6501(13) 0.3102(8) 0.9184(9) 0.036(3) Uani 1 1 d . . .
H16 H 0.7103 0.3510 0.9194 0.043 Uiso 1 1 calc R . .
C17 C 0.5510(14) 0.1909(9) 0.8610(9) 0.040(3) Uani 1 1 d . . .
H17 H 0.5368 0.1452 0.8206 0.048 Uiso 1 1 calc R . .
C18 C 0.4850(14) 0.1935(9) 0.9190(9) 0.042(4) Uani 1 1 d . . .
H18 H 0.4247 0.1517 0.9143 0.050 Uiso 1 1 calc R . .
N1 N 0.8159(9) 0.2344(6) 0.6722(6) 0.023(2) Uani 1 1 d . . .
N2 N 0.6314(10) 0.2470(6) 0.8578(6) 0.030(2) Uani 1 1 d . . .
O555 O 0.403(2) 0.030(2) 0.0986(15) 0.076(8) Uani 0.50 1 d P . .
H4 H 0.5482 0.4921 0.5907 0.080 Uiso 1 1 d . . .
H11A H 0.4955 0.2441 0.6376 0.080 Uiso 1 1 d . . .
H11B H 0.5518 0.1682 0.6414 0.080 Uiso 1 1 d . . .
H12A H 0.7061 0.0689 0.7864 0.080 Uiso 1 1 d . . .
H12B H 0.8175 0.1033 0.8581 0.080 Uiso 1 1 d . . .
H13A H 0.9651 0.2643 0.9100 0.080 Uiso 1 1 d . . .
H13B H 0.8521 0.2320 0.9040 0.080 Uiso 1 1 d . . .
H14A H 0.6781 0.3922 0.7013 0.080 Uiso 1 1 d . . .
H14B H 0.7499 0.4021 0.7904 0.080 Uiso 1 1 d . . .

loop_
_atom_site_aniso_label
_atom_site_aniso_U_11
_atom_site_aniso_U_22
_atom_site_aniso_U_33
_atom_site_aniso_U_23
_atom_site_aniso_U_13
_atom_site_aniso_U_12
Ni1 0.0307(9) 0.0234(8) 0.0197(8) 0.0001(6) 0.0165(6) 0.0014(7)
P1 0.041(2) 0.0245(17) 0.0290(17) 0.0013(13) 0.0111(15) 0.0027(15)
P2 0.052(2) 0.0302(19) 0.0271(18) -0.0030(14) 0.0044(16) 0.0057(17)
O1 0.060(7) 0.016(4) 0.036(5) 0.003(4) 0.016(5) 0.003(4)
O2 0.042(6) 0.033(5) 0.039(5) -0.003(4) 0.015(4) 0.000(4)
O3 0.057(6) 0.020(4) 0.034(5) 0.000(4) 0.016(4) 0.006(4)
O4 0.059(7) 0.037(5) 0.031(5) 0.004(4) 0.019(5) 0.005(5)
O5 0.066(7) 0.026(5) 0.039(5) 0.003(4) 0.018(5) 0.003(5)
O6 0.078(8) 0.034(6) 0.034(5) 0.001(4) -0.002(5) -0.002(5)
O11 0.046(6) 0.032(5) 0.026(4) -0.006(4) 0.016(4) 0.005(4)
O12 0.056(6) 0.021(4) 0.031(5) 0.002(4) 0.021(4) -0.003(4)
O13 0.028(4) 0.029(5) 0.020(4) -0.004(3) 0.008(3) -0.008(4)
O14 0.039(5) 0.022(4) 0.025(4) 0.003(3) 0.011(4) 0.005(4)
C1 0.049(10) 0.035(8) 0.061(10) 0.001(7) 0.014(8) -0.001(7)
C2 0.050(11) 0.064(11) 0.080(12) 0.001(9) 0.039(9) 0.015(9)
C3 0.038(9) 0.057(11) 0.069(11) 0.002(9) 0.000(8) -0.019(8)
C4 0.081(13) 0.037(9) 0.078(12) 0.002(8) 0.037(11) -0.011(9)
C5 0.044(10) 0.047(9) 0.051(9) -0.006(7) 0.005(7) -0.011(7)
C6 0.091(15) 0.081(14) 0.051(10) 0.009(9) 0.048(10) 0.016(11)
C7 0.085(17) 0.106(19) 0.100(17) -0.037(15) 0.035(14) 0.015(14)
C8 0.14(2) 0.028(9) 0.073(13) -0.018(9) 0.029(13) 0.007(11)
C9 0.032(8) 0.052(9) 0.028(7) 0.007(6) 0.019(6) 0.014(6)
C10 0.027(7) 0.060(9) 0.027(7) 0.013(6) 0.015(6) 0.006(6)
C11 0.022(6) 0.009(5) 0.013(5) 0.005(4) 0.002(4) 0.006(4)
C12 0.063(10) 0.043(8) 0.019(6) 0.004(6) 0.015(6) 0.009(7)
C13 0.041(8) 0.049(8) 0.024(6) -0.001(6) 0.010(6) 0.004(7)
C15 0.058(9) 0.032(7) 0.027(7) -0.007(5) 0.024(6) -0.012(6)
C16 0.045(9) 0.033(7) 0.035(7) -0.004(6) 0.022(6) -0.015(6)
C17 0.045(9) 0.049(9) 0.034(7) -0.012(6) 0.025(7) -0.004(7)
C18 0.053(10) 0.039(8) 0.042(8) -0.014(6) 0.028(7) -0.014(7)
N1 0.029(6) 0.025(5) 0.016(5) 0.003(4) 0.012(4) 0.005(4)
N2 0.047(7) 0.022(5) 0.022(5) -0.006(4) 0.014(5) -0.003(5)
O555 0.050(15) 0.15(3) 0.040(12) -0.010(14) 0.026(11) -0.002(16)

loop_
_atom_type_symbol
_atom_type_description
_atom_type_scat_dispersion_real
_atom_type_scat_dispersion_imag
_atom_type_scat_source
C C 0.0033 0.0016 'International Tables Vol C Tables 4.2.6.8 and 6.1.1.4'
H H 0.0000 0.0000 'International Tables Vol C Tables 4.2.6.8 and 6.1.1.4'
N N 0.0061 0.0033 'International Tables Vol C Tables 4.2.6.8 and 6.1.1.4'
O O 0.0106 0.0060 'International Tables Vol C Tables 4.2.6.8 and 6.1.1.4'
P P 0.1023 0.0942 'International Tables Vol C Tables 4.2.6.8 and 6.1.1.4'
Ni Ni 0.3393 1.1124 'International Tables Vol C Tables 4.2.6.8 and 6.1.1.4'

loop_
_geom_angle_atom_site_label_1
_geom_angle_atom_site_label_2
_geom_angle_atom_site_label_3
_geom_angle
_geom_angle_site_symmetry_1
_geom_angle_site_symmetry_3
_geom_angle_publ_flag
O11 Ni1 O12 89.7(4) . . ?
O11 Ni1 O14 94.1(3) . . ?
O12 Ni1 O14 176.0(4) . . ?
O11 Ni1 O13 175.2(3) . . ?
O12 Ni1 O13 86.4(3) . . ?
O14 Ni1 O13 89.9(3) . . ?
O11 Ni1 N1 90.6(4) . . ?
O12 Ni1 N1 90.8(4) . . ?
O14 Ni1 N1 87.8(4) . . ?
O13 Ni1 N1 92.1(3) . . ?
O11 Ni1 N2 87.8(4) . . ?
O12 Ni1 N2 92.3(4) . . ?
O14 Ni1 N2 89.3(4) . . ?
O13 Ni1 N2 89.6(4) . . ?
N1 Ni1 N2 176.6(4) . . ?
O2 P1 O1 112.8(5) . . ?
O2 P1 O3 109.8(5) . . ?
O1 P1 O3 109.6(5) . . ?
O2 P1 C1 110.6(7) . . ?
O1 P1 C1 107.8(6) . . ?
O3 P1 C1 106.1(7) . . ?
O5 P2 O6 113.3(6) . . ?
O5 P2 O4 109.0(6) . . ?
O6 P2 O4 109.6(6) . . ?
O5 P2 C5 110.1(7) . . ?
O6 P2 C5 108.3(7) . . ?
O4 P2 C5 106.3(6) . . ?
P2 O4 H4 98.8(7) . . ?
Ni1 O11 H11A 136.7(8) . . ?
Ni1 O11 H11B 116.1(7) . . ?
H11A O11 H11B 106.4(9) . . ?
Ni1 O12 H12A 136.7(9) . . ?
Ni1 O12 H12B 106.5(5) . . ?
H12A O12 H12B 97.0(7) . . ?
Ni1 O13 H13A 168.6(7) . . ?
Ni1 O13 H13B 83.4(5) . . ?
H13A O13 H13B 107.1(8) . . ?
Ni1 O14 H14A 126.8(7) . . ?
Ni1 O14 H14B 126.4(7) . . ?
H14A O14 H14B 106.6(9) . . ?
C2 C1 C4 113.0(15) . . ?
C2 C1 C3 108.5(14) . . ?
C4 C1 C3 111.5(14) . . ?
C2 C1 P1 109.2(11) . . ?
C4 C1 P1 107.6(12) . . ?
C3 C1 P1 106.8(12) . . ?
C1 C2 H2A 109.5 . . ?
C1 C2 H2B 109.5 . . ?
H2A C2 H2B 109.5 . . ?
C1 C2 H2C 109.5 . . ?
H2A C2 H2C 109.5 . . ?
H2B C2 H2C 109.5 . . ?
C1 C3 H3A 109.5 . . ?
C1 C3 H3B 109.5 . . ?
H3A C3 H3B 109.5 . . ?
C1 C3 H3C 109.5 . . ?
H3A C3 H3C 109.5 . . ?
H3B C3 H3C 109.5 . . ?
C1 C4 H4A 109.5 . . ?
C1 C4 H4B 109.5 . . ?
H4A C4 H4B 109.5 . . ?
C1 C4 H4C 109.5 . . ?
H4A C4 H4C 109.5 . . ?
H4B C4 H4C 109.5 . . ?
C7 C5 C8 109.0(18) . . ?
C7 C5 C6 110.6(17) . . ?
C8 C5 C6 108.6(14) . . ?
C7 C5 P2 110.9(12) . . ?
C8 C5 P2 108.5(13) . . ?
C6 C5 P2 109.2(12) . . ?
C5 C6 H6A 109.5 . . ?
C5 C6 H6B 109.5 . . ?
H6A C6 H6B 109.5 . . ?
C5 C6 H6C 109.5 . . ?
H6A C6 H6C 109.5 . . ?
H6B C6 H6C 109.5 . . ?
C5 C7 H7A 109.5 . . ?
C5 C7 H7B 109.5 . . ?
H7A C7 H7B 109.5 . . ?
C5 C7 H7C 109.5 . . ?
H7A C7 H7C 109.5 . . ?
H7B C7 H7C 109.5 . . ?
C5 C8 H8A 109.5 . . ?
C5 C8 H8B 109.5 . . ?
H8A C8 H8B 109.5 . . ?
C5 C8 H8C 109.5 . . ?
H8A C8 H8C 109.5 . . ?
H8B C8 H8C 109.5 . . ?
N1 C9 C10 122.3(12) . . ?
N1 C9 H9 118.9 . . ?
C10 C9 H9 118.9 . . ?
C11 C10 C9 123.1(12) . . ?
C11 C10 H10 118.4 . . ?
C9 C10 H10 118.4 . . ?
C14 C11 C10 127.0(10) . . ?
C14 C11 C12 120.0(9) . . ?
C10 C11 C12 113.0(10) . . ?
C13 C12 C11 120.0(12) . . ?
C13 C12 H12 120.0 . . ?
C11 C12 H12 120.0 . . ?
N1 C13 C12 125.4(13) . . ?
N1 C13 H13 117.3 . . ?
C12 C13 H13 117.3 . . ?
C18 C14 C11 127.3(11) 4_665 . ?
C18 C14 C15 113.5(10) 4_665 4_665 ?
C11 C14 C15 119.1(9) . 4_665 ?
C16 C15 C14 119.2(11) . 4_566 ?
C16 C15 H15 120.4 . . ?
C14 C15 H15 120.4 4_566 . ?
C15 C16 N2 124.9(12) . . ?
C15 C16 H16 117.6 . . ?
N2 C16 H16 117.6 . . ?
N2 C17 C18 124.6(13) . . ?
N2 C17 H17 117.7 . . ?
C18 C17 H17 117.7 . . ?
C14 C18 C17 122.2(13) 4_566 . ?
C14 C18 H18 118.9 4_566 . ?
C17 C18 H18 118.9 . . ?
C13 N1 C9 115.8(10) . . ?
C13 N1 Ni1 122.3(9) . . ?
C9 N1 Ni1 121.8(7) . . ?
C17 N2 C16 115.3(11) . . ?
C17 N2 Ni1 121.7(8) . . ?
C16 N2 Ni1 123.0(9) . . ?

loop_
_geom_bond_atom_site_label_1
_geom_bond_atom_site_label_2
_geom_bond_distance
_geom_bond_site_symmetry_2
_geom_bond_publ_flag
Ni1 O11 2.045(9) . ?
Ni1 O12 2.056(8) . ?
Ni1 O14 2.072(8) . ?
Ni1 O13 2.075(8) . ?
Ni1 N1 2.091(9) . ?
Ni1 N2 2.102(10) . ?
P1 O2 1.489(10) . ?
P1 O1 1.528(9) . ?
P1 O3 1.536(9) . ?
P1 C1 1.832(17) . ?
P2 O5 1.497(10) . ?
P2 O6 1.517(10) . ?
P2 O4 1.552(11) . ?
P2 C5 1.824(18) . ?
O4 H4 1.115(10) . ?
O11 H11A 0.860(9) . ?
O11 H11B 0.854(8) . ?
O12 H12A 0.862(9) . ?
O12 H12B 1.117(9) . ?
O13 H13A 0.854(8) . ?
O13 H13B 0.853(8) . ?
O14 H14A 0.856(8) . ?
O14 H14B 0.856(8) . ?
C1 C2 1.50(2) . ?
C1 C4 1.54(2) . ?
C1 C3 1.56(2) . ?
C2 H2A 0.9800 . ?
C2 H2B 0.9800 . ?
C2 H2C 0.9800 . ?
C3 H3A 0.9800 . ?
C3 H3B 0.9800 . ?
C3 H3C 0.9800 . ?
C4 H4A 0.9800 . ?
C4 H4B 0.9800 . ?
C4 H4C 0.9800 . ?
C5 C7 1.46(3) . ?
C5 C8 1.52(2) . ?
C5 C6 1.56(2) . ?
C6 H6A 0.9800 . ?
C6 H6B 0.9800 . ?
C6 H6C 0.9800 . ?
C7 H7A 0.9800 . ?
C7 H7B 0.9800 . ?
C7 H7C 0.9800 . ?
C8 H8A 0.9800 . ?
C8 H8B 0.9800 . ?
C8 H8C 0.9800 . ?
C9 N1 1.360(16) . ?
C9 C10 1.399(17) . ?
C9 H9 0.9500 . ?
C10 C11 1.391(16) . ?
C10 H10 0.9500 . ?
C11 C14 1.386(15) . ?
C11 C12 1.453(19) . ?
C12 C13 1.378(19) . ?
C12 H12 0.9500 . ?
C13 N1 1.336(16) . ?
C13 H13 0.9500 . ?
C14 C18 1.367(16) 4_665 ?
C14 C15 1.464(16) 4_665 ?
C15 C16 1.354(18) . ?
C15 C14 1.464(17) 4_566 ?
C15 H15 0.9500 . ?
C16 N2 1.362(16) . ?
C16 H16 0.9500 . ?
C17 N2 1.305(18) . ?
C17 C18 1.382(19) . ?
C17 H17 0.9500 . ?
C18 C14 1.367(16) 4_566 ?
C18 H18 0.9500 . ?

loop_
_geom_torsion_atom_site_label_1
_geom_torsion_atom_site_label_2
_geom_torsion_atom_site_label_3
_geom_torsion_atom_site_label_4
_geom_torsion
_geom_torsion_site_symmetry_1
_geom_torsion_site_symmetry_2
_geom_torsion_site_symmetry_3
_geom_torsion_site_symmetry_4
_geom_torsion_publ_flag
O2 P1 C1 C2 -65.5(13) . . . . ?
O1 P1 C1 C2 58.2(13) . . . . ?
O3 P1 C1 C2 175.5(11) . . . . ?
O2 P1 C1 C4 57.6(13) . . . . ?
O1 P1 C1 C4 -178.7(11) . . . . ?
O3 P1 C1 C4 -61.4(12) . . . . ?
O2 P1 C1 C3 177.4(10) . . . . ?
O1 P1 C1 C3 -58.9(12) . . . . ?
O3 P1 C1 C3 58.4(11) . . . . ?
O5 P2 C5 C7 -60.4(16) . . . . ?
O6 P2 C5 C7 64.0(16) . . . . ?
O4 P2 C5 C7 -178.3(14) . . . . ?
O5 P2 C5 C8 179.9(12) . . . . ?
O6 P2 C5 C8 -55.7(14) . . . . ?
O4 P2 C5 C8 61.9(13) . . . . ?
O5 P2 C5 C6 61.7(13) . . . . ?
O6 P2 C5 C6 -173.9(12) . . . . ?
O4 P2 C5 C6 -56.2(13) . . . . ?
N1 C9 C10 C11 0(2) . . . . ?
C9 C10 C11 C14 176.9(13) . . . . ?
C9 C10 C11 C12 -4(2) . . . . ?
C14 C11 C12 C13 -175.9(12) . . . . ?
C10 C11 C12 C13 5.4(19) . . . . ?
C11 C12 C13 N1 -2(2) . . . . ?
C10 C11 C14 C18 -151.9(14) . . . 4_665 ?
C12 C11 C14 C18 29.5(18) . . . 4_665 ?
C10 C11 C14 C15 32.7(18) . . . 4_665 ?
C12 C11 C14 C15 -145.8(12) . . . 4_665 ?
C14 C15 C16 N2 5(2) 4_566 . . . ?
N2 C17 C18 C14 -4(2) . . . 4_566 ?
C12 C13 N1 C9 -4(2) . . . . ?
C12 C13 N1 Ni1 177.3(11) . . . . ?
C10 C9 N1 C13 5(2) . . . . ?
C10 C9 N1 Ni1 -176.3(11) . . . . ?
O11 Ni1 N1 C13 37.5(10) . . . . ?
O12 Ni1 N1 C13 127.2(10) . . . . ?
O14 Ni1 N1 C13 -56.6(10) . . . . ?
O13 Ni1 N1 C13 -146.4(10) . . . . ?
N2 Ni1 N1 C13 -26(7) . . . . ?
O11 Ni1 N1 C9 -141.5(10) . . . . ?
O12 Ni1 N1 C9 -51.9(10) . . . . ?
O14 Ni1 N1 C9 124.4(10) . . . . ?
O13 Ni1 N1 C9 34.5(10) . . . . ?
N2 Ni1 N1 C9 155(6) . . . . ?
C18 C17 N2 C16 1(2) . . . . ?
C18 C17 N2 Ni1 -179.8(12) . . . . ?
C15 C16 N2 C17 -2(2) . . . . ?
C15 C16 N2 Ni1 178.9(11) . . . . ?
O11 Ni1 N2 C17 48.8(11) . . . . ?
O12 Ni1 N2 C17 -40.8(11) . . . . ?
O14 Ni1 N2 C17 142.9(11) . . . . ?
O13 Ni1 N2 C17 -127.1(11) . . . . ?
N1 Ni1 N2 C17 112(7) . . . . ?
O11 Ni1 N2 C16 -132.5(11) . . . . ?
O12 Ni1 N2 C16 138.0(11) . . . . ?
O14 Ni1 N2 C16 -38.3(11) . . . . ?
O13 Ni1 N2 C16 51.6(11) . . . . ?
N1 Ni1 N2 C16 -69(7) . . . . ?
